data_2243666
loop_
_publ_author_name
'Rutledge, Kelli M.'
'Griesbach, Caleb'
'Mercado, Brandon Q.'
'Peczuh, Mark W.'

_publ_section_title
;
 Structures of three disubstituted [13]-macrodilactones reveal effects of
 substitution on macrocycle conformation
;
_journal_coeditor_code MW2168
_journal_issue 10
_journal_name_full 'Acta Crystallographica Section E'
_journal_page_first 1617
_journal_page_last 1623
_journal_paper_doi 10.1107/S2056989020012037
_journal_volume 76
_journal_year 2020
_chemical_formula_iupac 'C13 H20 O4'
_chemical_formula_moiety 'C13 H20 O4'
_chemical_formula_sum 'C13 H20 O4'
_chemical_formula_weight 240.29
_chemical_name_common I
_chemical_name_systematic
;
<i>trans</i>-4,8-Dimethyl-1,10-dioxacyclotridec-5-ene-2,9-dione
;
_space_group_crystal_system monoclinic
_space_group_IT_number 14
_space_group_name_Hall '-P 2ybc'
_space_group_name_H-M_alt 'P 1 21/c 1'
_atom_sites_solution_hydrogens geom
_atom_sites_solution_primary dual
_atom_sites_solution_secondary difmap
_audit_creation_method SHELXL-2014/7
_cell_angle_alpha 90
_cell_angle_beta 102.530(6)
_cell_angle_gamma 90
_cell_formula_units_Z 4
_cell_length_a 8.0547(6)
_cell_length_b 18.7875(14)
_cell_length_c 8.9660(7)
_cell_measurement_reflns_used 687
_cell_measurement_temperature 93(2)
_cell_measurement_theta_max 27.9
_cell_measurement_theta_min 2.2
_cell_volume 1324.49(18)
_computing_cell_refinement
;
<i>CrystalClear-SM Expert</i> (Rigaku, 2011)
;
_computing_data_collection
;
<i>CrystalClear-SM Expert</i> (Rigaku, 2011)
;
_computing_data_reduction
;
<i>CrystalClear-SM Expert</i> (Rigaku, 2011)
;
_computing_molecular_graphics
;
<i>OLEX2</i> (Dolomanov <i>et al.</i>,  2009)
;
_computing_publication_material
;
<i>CIFTAB2014/2</i> (Sheldrick, 2014)
;
_computing_structure_refinement
;
<i>SHELXL2014/7</i> (Sheldrick, 2015b)
;
_computing_structure_solution
;
<i>SHELXT2014/5</i> (Sheldrick, 2015a)
;
_diffrn_ambient_temperature 93(2)
_diffrn_detector_area_resol_mean 6.8
_diffrn_measured_fraction_theta_full 0.997
_diffrn_measured_fraction_theta_max 0.997
_diffrn_measurement_device_type 'Rigaku Mercury275R CCD'
_diffrn_measurement_method \w
_diffrn_radiation_type MoK\a
_diffrn_radiation_wavelength 0.71073
_diffrn_reflns_av_R_equivalents 0.1311
_diffrn_reflns_av_unetI/netI 0.0602
_diffrn_reflns_limit_h_max 9
_diffrn_reflns_limit_h_min -9
_diffrn_reflns_limit_k_max 22
_diffrn_reflns_limit_k_min -22
_diffrn_reflns_limit_l_max 10
_diffrn_reflns_limit_l_min -10
_diffrn_reflns_number 17742
_diffrn_reflns_theta_full 25.024
_diffrn_reflns_theta_max 25.024
_diffrn_reflns_theta_min 2.168
_diffrn_source 'Sealed Tube'
_exptl_absorpt_coefficient_mu 0.088
_exptl_absorpt_correction_T_max 1.000
_exptl_absorpt_correction_T_min 0.705
_exptl_absorpt_correction_type multi-scan
_exptl_absorpt_process_details
;
(<i>REQAB</i>; Jacobson, 1998)
;
_exptl_crystal_colour Colorless
_exptl_crystal_density_diffrn 1.205
_exptl_crystal_description Prism
_exptl_crystal_F_000 520
_exptl_crystal_size_max 0.180
_exptl_crystal_size_mid 0.170
_exptl_crystal_size_min 0.160
_refine_diff_density_max 0.525
_refine_diff_density_min -0.272
_refine_ls_extinction_method none
_refine_ls_goodness_of_fit_ref 1.094
_refine_ls_hydrogen_treatment constr
_refine_ls_matrix_type full
_refine_ls_number_parameters 156
_refine_ls_number_reflns 2341
_refine_ls_number_restraints 0
_refine_ls_restrained_S_all 1.094
_refine_ls_R_factor_all 0.1009
_refine_ls_R_factor_gt 0.0845
_refine_ls_shift/su_max 0.000
_refine_ls_shift/su_mean 0.000
_refine_ls_structure_factor_coef Fsqd
_refine_ls_weighting_details 'w=1/[\s^2^(Fo^2^)+(0.1386P)^2^+0.4739P] where P=(Fo^2^+2Fc^2^)/3'
_refine_ls_weighting_scheme calc
_refine_ls_wR_factor_gt 0.2160
_refine_ls_wR_factor_ref 0.2303
_reflns_number_gt 1835
_reflns_number_total 2341
_reflns_threshold_expression 'I > 2\s(I)'
_cod_data_source_file mw2168sup1.cif
_cod_data_source_block I
_cod_original_sg_symbol_H-M 'P 21/c'
_cod_database_code 2243666
_shelx_space_group_comment
;
The symmetry employed for this shelxl refinement is uniquely defined
by the following loop, which should always be used as a source of
symmetry information in preference to the above space-group names.
They are only intended as comments.
;
_shelx_estimated_absorpt_t_min 0.984
_shelx_estimated_absorpt_t_max 0.986

loop_
_space_group_symop_operation_xyz
'x, y, z'
'-x, y+1/2, -z+1/2'
'-x, -y, -z'
'x, -y-1/2, z-1/2'

loop_
_atom_site_type_symbol
_atom_site_label
_atom_site_fract_x
_atom_site_fract_y
_atom_site_fract_z
_atom_site_U_iso_or_equiv
_atom_site_adp_type
_atom_site_calc_flag
_atom_site_occupancy
_atom_site_disorder_assembly
_atom_site_disorder_group
O O1 0.5209(3) 0.33574(11) 0.6049(2) 0.0443(6) Uani d 1 . .
O O10 0.8844(3) 0.38480(10) 0.5944(2) 0.0426(6) Uani d 1 . .
O O14 0.3382(3) 0.42433(13) 0.5285(3) 0.0583(7) Uani d 1 . .
O O17 0.9157(3) 0.31352(11) 0.4047(2) 0.0441(6) Uani d 1 . .
C C2 0.3918(4) 0.36655(17) 0.5079(3) 0.0419(7) Uani d 1 . .
C C3 0.3224(4) 0.32154(16) 0.3709(3) 0.0409(7) Uani d 1 . .
H H3A 0.2054 0.3064 0.3736 0.049 Uiso calc 1 . .
H H3B 0.3932 0.2782 0.3740 0.049 Uiso calc 1 . .
C C4 0.3199(4) 0.36195(15) 0.2221(3) 0.0387(7) Uani d 1 . .
H H4 0.2743 0.4108 0.2317 0.046 Uiso calc 1 . .
C C5 0.4992(3) 0.36868(15) 0.1969(3) 0.0378(7) Uani d 1 . .
H H5 0.5469 0.3282 0.1584 0.045 Uiso calc 1 . .
C C6 0.5933(4) 0.42558(15) 0.2237(3) 0.0372(7) Uani d 1 . .
H H6 0.5432 0.4665 0.2580 0.045 Uiso calc 1 . .
C C7 0.7736(4) 0.43256(15) 0.2055(3) 0.0384(7) Uani d 1 . .
H H7 0.8039 0.3891 0.1526 0.046 Uiso calc 1 . .
C C8 0.8940(4) 0.43846(15) 0.3605(3) 0.0401(7) Uani d 1 . .
H H8A 1.0097 0.4494 0.3460 0.048 Uiso calc 1 . .
H H8B 0.8573 0.4784 0.4179 0.048 Uiso calc 1 . .
C C9 0.8998(3) 0.37194(15) 0.4516(3) 0.0369(7) Uani d 1 . .
C C11 0.8732(4) 0.32312(17) 0.6890(3) 0.0450(8) Uani d 1 . .
H H11A 0.9884 0.3077 0.7422 0.054 Uiso calc 1 . .
H H11B 0.8174 0.2832 0.6252 0.054 Uiso calc 1 . .
C C12 0.7703(4) 0.34428(18) 0.8036(3) 0.0464(8) Uani d 1 . .
H H12A 0.7449 0.3013 0.8584 0.056 Uiso calc 1 . .
H H12B 0.8387 0.3768 0.8797 0.056 Uiso calc 1 . .
C C13 0.6064(4) 0.38033(17) 0.7309(3) 0.0460(8) Uani d 1 . .
H H13A 0.5341 0.3861 0.8064 0.055 Uiso calc 1 . .
H H13B 0.6293 0.4280 0.6928 0.055 Uiso calc 1 . .
C C15 0.2026(4) 0.32451(17) 0.0917(4) 0.0468(8) Uani d 1 . .
H H15A 0.2431 0.2758 0.0830 0.070 Uiso calc 1 . .
H H15B 0.2010 0.3503 -0.0037 0.070 Uiso calc 1 . .
H H15C 0.0874 0.3231 0.1109 0.070 Uiso calc 1 . .
C C16 0.7922(4) 0.49735(17) 0.1094(4) 0.0498(8) Uani d 1 . .
H H16A 0.7628 0.5403 0.1602 0.075 Uiso calc 1 . .
H H16B 0.7159 0.4928 0.0087 0.075 Uiso calc 1 . .
H H16C 0.9100 0.5008 0.0974 0.075 Uiso calc 1 . .

loop_
_atom_site_aniso_label
_atom_site_aniso_U_11
_atom_site_aniso_U_22
_atom_site_aniso_U_33
_atom_site_aniso_U_12
_atom_site_aniso_U_13
_atom_site_aniso_U_23
O1 0.0427(12) 0.0569(13) 0.0360(11) 0.0046(9) 0.0147(10) -0.0001(9)
O10 0.0475(12) 0.0532(12) 0.0304(11) 0.0040(9) 0.0158(9) -0.0037(8)
O14 0.0538(14) 0.0732(16) 0.0481(14) 0.0204(12) 0.0117(11) -0.0121(11)
O17 0.0451(12) 0.0523(13) 0.0410(12) 0.0014(9) 0.0231(10) -0.0055(9)
C2 0.0361(15) 0.0590(19) 0.0358(16) 0.0042(13) 0.0194(13) 0.0013(13)
C3 0.0316(15) 0.0555(18) 0.0400(17) 0.0003(12) 0.0176(13) 0.0009(12)
C4 0.0322(15) 0.0514(17) 0.0364(15) 0.0003(12) 0.0161(12) -0.0003(12)
C5 0.0335(15) 0.0539(17) 0.0308(14) 0.0020(12) 0.0175(12) -0.0032(12)
C6 0.0385(15) 0.0481(16) 0.0297(14) 0.0040(12) 0.0179(12) 0.0002(11)
C7 0.0354(15) 0.0519(17) 0.0337(15) -0.0015(12) 0.0202(12) -0.0026(11)
C8 0.0352(15) 0.0516(17) 0.0391(16) -0.0020(12) 0.0205(13) -0.0053(12)
C9 0.0248(13) 0.0525(18) 0.0360(15) 0.0018(11) 0.0120(12) -0.0047(12)
C11 0.0493(18) 0.0552(18) 0.0341(16) 0.0086(13) 0.0170(14) 0.0017(12)
C12 0.0477(18) 0.063(2) 0.0306(15) 0.0076(14) 0.0136(14) -0.0013(13)
C13 0.0502(18) 0.0589(19) 0.0320(15) 0.0054(14) 0.0161(14) -0.0041(12)
C15 0.0391(17) 0.0627(19) 0.0418(17) -0.0038(14) 0.0161(14) -0.0009(14)
C16 0.0486(19) 0.065(2) 0.0422(17) -0.0030(15) 0.0247(16) 0.0033(14)

loop_
_atom_type_symbol
_atom_type_description
_atom_type_scat_dispersion_real
_atom_type_scat_dispersion_imag
_atom_type_scat_source
C C 0.0033 0.0016 'International Tables Vol C Tables 4.2.6.8 and 6.1.1.4'
H H 0.0000 0.0000 'International Tables Vol C Tables 4.2.6.8 and 6.1.1.4'
O O 0.0106 0.0060 'International Tables Vol C Tables 4.2.6.8 and 6.1.1.4'

loop_
_geom_angle_atom_site_label_1
_geom_angle_atom_site_label_2
_geom_angle_atom_site_label_3
_geom_angle_site_symmetry_1
_geom_angle_site_symmetry_3
_geom_angle
_geom_angle_publ_flag
C2 O1 C13 . . 115.3(2) ?
C9 O10 C11 . . 116.5(2) ?
O14 C2 O1 . . 123.3(3) ?
O14 C2 C3 . . 123.8(3) ?
O1 C2 C3 . . 112.9(3) ?
C2 C3 C4 . . 111.5(2) ?
C2 C3 H3A . . 109.3 ?
C4 C3 H3A . . 109.3 ?
C2 C3 H3B . . 109.3 ?
C4 C3 H3B . . 109.3 ?
H3A C3 H3B . . 108.0 ?
C15 C4 C5 . . 112.4(2) ?
C15 C4 C3 . . 109.4(2) ?
C5 C4 C3 . . 109.8(2) ?
C15 C4 H4 . . 108.4 ?
C5 C4 H4 . . 108.4 ?
C3 C4 H4 . . 108.4 ?
C6 C5 C4 . . 125.2(2) ?
C6 C5 H5 . . 117.4 ?
C4 C5 H5 . . 117.4 ?
C5 C6 C7 . . 126.1(3) ?
C5 C6 H6 . . 117.0 ?
C7 C6 H6 . . 117.0 ?
C6 C7 C8 . . 110.4(2) ?
C6 C7 C16 . . 110.4(2) ?
C8 C7 C16 . . 109.8(2) ?
C6 C7 H7 . . 108.7 ?
C8 C7 H7 . . 108.7 ?
C16 C7 H7 . . 108.7 ?
C9 C8 C7 . . 112.3(2) ?
C9 C8 H8A . . 109.1 ?
C7 C8 H8A . . 109.1 ?
C9 C8 H8B . . 109.1 ?
C7 C8 H8B . . 109.1 ?
H8A C8 H8B . . 107.9 ?
O17 C9 O10 . . 123.0(3) ?
O17 C9 C8 . . 124.9(3) ?
O10 C9 C8 . . 112.1(2) ?
O10 C11 C12 . . 107.5(2) ?
O10 C11 H11A . . 110.2 ?
C12 C11 H11A . . 110.2 ?
O10 C11 H11B . . 110.2 ?
C12 C11 H11B . . 110.2 ?
H11A C11 H11B . . 108.5 ?
C13 C12 C11 . . 112.7(2) ?
C13 C12 H12A . . 109.1 ?
C11 C12 H12A . . 109.1 ?
C13 C12 H12B . . 109.1 ?
C11 C12 H12B . . 109.1 ?
H12A C12 H12B . . 107.8 ?
O1 C13 C12 . . 107.5(2) ?
O1 C13 H13A . . 110.2 ?
C12 C13 H13A . . 110.2 ?
O1 C13 H13B . . 110.2 ?
C12 C13 H13B . . 110.2 ?
H13A C13 H13B . . 108.5 ?
C4 C15 H15A . . 109.5 ?
C4 C15 H15B . . 109.5 ?
H15A C15 H15B . . 109.5 ?
C4 C15 H15C . . 109.5 ?
H15A C15 H15C . . 109.5 ?
H15B C15 H15C . . 109.5 ?
C7 C16 H16A . . 109.5 ?
C7 C16 H16B . . 109.5 ?
H16A C16 H16B . . 109.5 ?
C7 C16 H16C . . 109.5 ?
H16A C16 H16C . . 109.5 ?
H16B C16 H16C . . 109.5 ?

loop_
_geom_bond_atom_site_label_1
_geom_bond_atom_site_label_2
_geom_bond_site_symmetry_2
_geom_bond_distance
_geom_bond_publ_flag
O1 C2 . 1.334(4) ?
O1 C13 . 1.454(4) ?
O10 C9 . 1.335(3) ?
O10 C11 . 1.450(4) ?
O14 C2 . 1.197(4) ?
O17 C9 . 1.192(3) ?
C2 C3 . 1.496(4) ?
C3 C4 . 1.532(4) ?
C3 H3A . 0.9900 ?
C3 H3B . 0.9900 ?
C4 C15 . 1.508(4) ?
C4 C5 . 1.515(4) ?
C4 H4 . 1.0000 ?
C5 C6 . 1.302(4) ?
C5 H5 . 0.9500 ?
C6 C7 . 1.502(4) ?
C6 H6 . 0.9500 ?
C7 C8 . 1.516(4) ?
C7 C16 . 1.517(4) ?
C7 H7 . 1.0000 ?
C8 C9 . 1.488(4) ?
C8 H8A . 0.9900 ?
C8 H8B . 0.9900 ?
C11 C12 . 1.506(4) ?
C11 H11A . 0.9900 ?
C11 H11B . 0.9900 ?
C12 C13 . 1.501(4) ?
C12 H12A . 0.9900 ?
C12 H12B . 0.9900 ?
C13 H13A . 0.9900 ?
C13 H13B . 0.9900 ?
C15 H15A . 0.9800 ?
C15 H15B . 0.9800 ?
C15 H15C . 0.9800 ?
C16 H16A . 0.9800 ?
C16 H16B . 0.9800 ?
C16 H16C . 0.9800 ?

loop_
_geom_torsion_atom_site_label_1
_geom_torsion_atom_site_label_2
_geom_torsion_atom_site_label_3
_geom_torsion_atom_site_label_4
_geom_torsion_site_symmetry_1
_geom_torsion_site_symmetry_2
_geom_torsion_site_symmetry_3
_geom_torsion_site_symmetry_4
_geom_torsion
_geom_torsion_publ_flag
C13 O1 C2 O14 . . . . -6.6(4) ?
C13 O1 C2 C3 . . . . 173.1(2) ?
O14 C2 C3 C4 . . . . 53.8(4) ?
O1 C2 C3 C4 . . . . -125.8(2) ?
C2 C3 C4 C15 . . . . -162.7(2) ?
C2 C3 C4 C5 . . . . 73.6(3) ?
C15 C4 C5 C6 . . . . 136.5(3) ?
C3 C4 C5 C6 . . . . -101.5(3) ?
C4 C5 C6 C7 . . . . 177.4(3) ?
C5 C6 C7 C8 . . . . -109.7(3) ?
C5 C6 C7 C16 . . . . 128.7(3) ?
C6 C7 C8 C9 . . . . 66.3(3) ?
C16 C7 C8 C9 . . . . -171.8(2) ?
C11 O10 C9 O17 . . . . -5.1(4) ?
C11 O10 C9 C8 . . . . 174.7(2) ?
C7 C8 C9 O17 . . . . 47.6(4) ?
C7 C8 C9 O10 . . . . -132.2(2) ?
C9 O10 C11 C12 . . . . -151.1(3) ?
O10 C11 C12 C13 . . . . 49.6(4) ?
C2 O1 C13 C12 . . . . -166.3(2) ?
C11 C12 C13 O1 . . . . 50.5(4) ?

_cod_database_fobs_code 2243666
